data_7017723
loop_
_publ_author_name
'Jess, Inke'
'Boeckmann, Jan'
'N\"ather, Christian'

_publ_section_title
;
 New cadmium thio- and selenocyanato coordination compounds: structural
 snapshots on the reaction pathway to more condensed anionic networks.
;
_journal_issue 1
_journal_name_full 'Dalton transactions (Cambridge, England : 2003)'
_journal_page_first 228
_journal_page_last 236
_journal_paper_doi 10.1039/c1dt11377a
_journal_volume 41
_journal_year 2012
_chemical_formula_moiety 'C14 H8 Cd3 N10 S6'
_chemical_formula_sum 'C14 H8 Cd3 N10 S6'
_chemical_formula_weight 845.86
_chemical_name_systematic
;
?
;
_space_group_IT_number 2
_symmetry_cell_setting triclinic
_symmetry_space_group_name_Hall '-P 1'
_symmetry_space_group_name_H-M 'P -1'
_atom_sites_solution_hydrogens geom
_atom_sites_solution_primary direct
_atom_sites_solution_secondary difmap
_audit_creation_method SHELXL-97
_cell_angle_alpha 108.162(5)
_cell_angle_beta 91.352(5)
_cell_angle_gamma 103.857(5)
_cell_formula_units_Z 1
_cell_length_a 6.9128(4)
_cell_length_b 9.2461(6)
_cell_length_c 10.6609(7)
_cell_measurement_temperature 293(2)
_cell_volume 625.04(7)
_computing_structure_refinement 'SHELXL-97 (Sheldrick, 1997)'
_computing_structure_solution 'SHELXS-97 (Sheldrick, 1990)'
_diffrn_ambient_temperature 293(2)
_diffrn_measured_fraction_theta_full 0.985
_diffrn_measured_fraction_theta_max 0.985
_diffrn_radiation_monochromator graphite
_diffrn_radiation_source 'fine-focus sealed tube'
_diffrn_radiation_type MoK\a
_diffrn_radiation_wavelength 0.71073
_diffrn_reflns_av_R_equivalents 0.0171
_diffrn_reflns_av_sigmaI/netI 0.0165
_diffrn_reflns_limit_h_max 8
_diffrn_reflns_limit_h_min -9
_diffrn_reflns_limit_k_max 12
_diffrn_reflns_limit_k_min -12
_diffrn_reflns_limit_l_max 14
_diffrn_reflns_limit_l_min -14
_diffrn_reflns_number 7240
_diffrn_reflns_theta_full 27.99
_diffrn_reflns_theta_max 27.99
_diffrn_reflns_theta_min 2.02
_exptl_absorpt_coefficient_mu 3.055
_exptl_absorpt_correction_T_max 0.774
_exptl_absorpt_correction_T_min 0.694
_exptl_absorpt_correction_type numerical
_exptl_absorpt_process_details 'X-Shape and X-Red32 (STOE, 2008)'
_exptl_crystal_density_diffrn 2.247
_exptl_crystal_density_method 'not measured'
_exptl_crystal_F_000 402
_exptl_crystal_size_max 0.12
_exptl_crystal_size_mid 0.10
_exptl_crystal_size_min 0.08
_refine_diff_density_max 0.411
_refine_diff_density_min -0.963
_refine_diff_density_rms 0.061
_refine_ls_extinction_coef 0.0023(9)
_refine_ls_extinction_expression Fc^*^=kFc[1+0.001xFc^2^\l^3^/sin(2\q)]^-1/4^
_refine_ls_extinction_method SHELXL
_refine_ls_goodness_of_fit_ref 1.077
_refine_ls_hydrogen_treatment constr
_refine_ls_matrix_type full
_refine_ls_number_parameters 155
_refine_ls_number_reflns 2980
_refine_ls_number_restraints 0
_refine_ls_restrained_S_all 1.077
_refine_ls_R_factor_all 0.0228
_refine_ls_R_factor_gt 0.0190
_refine_ls_shift/su_max 0.001
_refine_ls_shift/su_mean 0.000
_refine_ls_structure_factor_coef Fsqd
_refine_ls_weighting_details 'calc w=1/[\s^2^(Fo^2^)+(0.0207P)^2^+0.2013P] where P=(Fo^2^+2Fc^2^)/3'
_refine_ls_weighting_scheme calc
_refine_ls_wR_factor_gt 0.0416
_refine_ls_wR_factor_ref 0.0426
_reflns_number_gt 2761
_reflns_number_total 2980
_reflns_threshold_expression >2sigma(I)
_cod_data_source_file c1dt11377a.txt
_cod_data_source_block cd62
_cod_database_code 7017723

loop_
_symmetry_equiv_pos_as_xyz
'x, y, z'
'-x, -y, -z'

loop_
_atom_site_label
_atom_site_type_symbol
_atom_site_fract_x
_atom_site_fract_y
_atom_site_fract_z
_atom_site_U_iso_or_equiv
_atom_site_adp_type
_atom_site_occupancy
_atom_site_symmetry_multiplicity
_atom_site_calc_flag
_atom_site_refinement_flags
Cd1 Cd 0.0000 0.5000 0.5000 0.03323(7) Uani 1 2 d S
Cd2 Cd 0.0000 0.0000 0.0000 0.03510(7) Uani 1 2 d S
Cd3 Cd 0.5000 0.5000 0.0000 0.03064(7) Uani 1 2 d S
S1 S 0.32033(9) 0.74957(7) 0.60476(5) 0.04093(13) Uani 1 1 d .
C1 C 0.2437(3) 0.8345(2) 0.7474(2) 0.0333(4) Uani 1 1 d .
N1 N 0.1910(3) 0.8957(2) 0.8471(2) 0.0452(5) Uani 1 1 d .
S2 S 0.32706(8) 0.26203(6) 0.09725(5) 0.03633(12) Uani 1 1 d .
C2 C 0.2339(3) 0.3642(2) 0.2264(2) 0.0345(4) Uani 1 1 d .
N2 N 0.1706(4) 0.4338(3) 0.3179(2) 0.0500(5) Uani 1 1 d .
S3 S 0.12315(11) -0.11156(7) 0.18645(6) 0.04653(14) Uani 1 1 d .
C3 C 0.1975(3) -0.2650(3) 0.0994(2) 0.0351(4) Uani 1 1 d .
N3 N 0.2529(3) -0.3733(3) 0.0421(2) 0.0460(5) Uani 1 1 d .
N11 N 0.1553(3) 0.3540(2) 0.59651(17) 0.0366(4) Uani 1 1 d .
C11 C 0.2389(3) 0.4161(2) 0.72145(19) 0.0351(4) Uani 1 1 d .
H11 H 0.2188 0.5128 0.7710 0.042 Uiso 1 1 calc R
N12 N 0.3484(3) 0.3523(2) 0.78156(16) 0.0323(4) Uani 1 1 d .
C12 C 0.3719(3) 0.2115(3) 0.7106(2) 0.0378(5) Uani 1 1 d .
H12 H 0.4467 0.1626 0.7497 0.045 Uiso 1 1 calc R
C13 C 0.2883(4) 0.1372(3) 0.5814(2) 0.0405(5) Uani 1 1 d .
H13 H 0.3033 0.0385 0.5328 0.049 Uiso 1 1 calc R
C14 C 0.1819(4) 0.2144(3) 0.5268(2) 0.0395(5) Uani 1 1 d .
H14 H 0.1267 0.1680 0.4387 0.047 Uiso 1 1 calc R

loop_
_atom_site_aniso_label
_atom_site_aniso_U_11
_atom_site_aniso_U_22
_atom_site_aniso_U_33
_atom_site_aniso_U_23
_atom_site_aniso_U_13
_atom_site_aniso_U_12
Cd1 0.04590(13) 0.03556(12) 0.02157(9) 0.00781(8) 0.00237(8) 0.01893(9)
Cd2 0.04112(12) 0.03176(11) 0.03168(11) 0.00508(8) 0.00885(8) 0.01466(9)
Cd3 0.03400(11) 0.03444(12) 0.02521(10) 0.00842(8) 0.00095(7) 0.01405(8)
S1 0.0455(3) 0.0411(3) 0.0325(3) 0.0070(2) 0.0117(2) 0.0104(2)
C1 0.0330(10) 0.0290(10) 0.0373(10) 0.0090(8) 0.0047(8) 0.0095(8)
N1 0.0466(11) 0.0403(11) 0.0426(10) 0.0021(8) 0.0121(8) 0.0145(9)
S2 0.0422(3) 0.0292(2) 0.0335(2) 0.00635(19) 0.0113(2) 0.0061(2)
C2 0.0394(11) 0.0312(10) 0.0290(9) 0.0091(8) 0.0040(8) 0.0031(8)
N2 0.0591(13) 0.0467(11) 0.0347(10) 0.0030(8) 0.0148(9) 0.0088(10)
S3 0.0619(4) 0.0454(3) 0.0367(3) 0.0106(2) 0.0069(3) 0.0258(3)
C3 0.0304(10) 0.0417(11) 0.0367(10) 0.0174(9) 0.0025(8) 0.0098(8)
N3 0.0438(11) 0.0508(12) 0.0510(11) 0.0176(9) 0.0083(9) 0.0247(9)
N11 0.0472(10) 0.0333(9) 0.0301(8) 0.0089(7) -0.0042(7) 0.0145(8)
C11 0.0462(12) 0.0301(10) 0.0291(9) 0.0074(8) 0.0003(8) 0.0135(9)
N12 0.0370(9) 0.0301(8) 0.0303(8) 0.0119(6) -0.0019(7) 0.0075(7)
C12 0.0409(11) 0.0324(11) 0.0427(11) 0.0136(9) -0.0018(9) 0.0131(9)
C13 0.0470(12) 0.0313(10) 0.0418(11) 0.0065(9) 0.0035(9) 0.0149(9)
C14 0.0491(12) 0.0358(11) 0.0293(9) 0.0053(8) -0.0015(9) 0.0110(9)

loop_
_atom_type_symbol
_atom_type_description
_atom_type_scat_dispersion_real
_atom_type_scat_dispersion_imag
_atom_type_scat_source
C C 0.0033 0.0016 'International Tables Vol C Tables 4.2.6.8 and 6.1.1.4'
H H 0.0000 0.0000 'International Tables Vol C Tables 4.2.6.8 and 6.1.1.4'
N N 0.0061 0.0033 'International Tables Vol C Tables 4.2.6.8 and 6.1.1.4'
S S 0.1246 0.1234 'International Tables Vol C Tables 4.2.6.8 and 6.1.1.4'
Cd Cd -0.8075 1.2024 'International Tables Vol C Tables 4.2.6.8 and 6.1.1.4'

loop_
_geom_angle_atom_site_label_1
_geom_angle_atom_site_label_2
_geom_angle_atom_site_label_3
_geom_angle
_geom_angle_site_symmetry_1
_geom_angle_site_symmetry_3
N2 Cd1 N2 180.000(1) . 2_566
N2 Cd1 N11 89.63(8) . .
N2 Cd1 N11 90.37(8) 2_566 .
N2 Cd1 N11 90.37(8) . 2_566
N2 Cd1 N11 89.63(8) 2_566 2_566
N11 Cd1 N11 180.00(7) . 2_566
N2 Cd1 S1 93.56(6) . 2_566
N2 Cd1 S1 86.44(6) 2_566 2_566
N11 Cd1 S1 91.64(5) . 2_566
N11 Cd1 S1 88.36(5) 2_566 2_566
N2 Cd1 S1 86.44(6) . .
N2 Cd1 S1 93.56(6) 2_566 .
N11 Cd1 S1 88.36(5) . .
N11 Cd1 S1 91.64(5) 2_566 .
S1 Cd1 S1 180.00(2) 2_566 .
N1 Cd2 N1 180.00(9) 2_566 1_544
N1 Cd2 S3 84.78(6) 2_566 .
N1 Cd2 S3 95.22(6) 1_544 .
N1 Cd2 S3 95.22(6) 2_566 2
N1 Cd2 S3 84.78(6) 1_544 2
S3 Cd2 S3 180.00(2) . 2
N1 Cd2 S2 87.15(5) 2_566 2
N1 Cd2 S2 92.85(5) 1_544 2
S3 Cd2 S2 91.95(2) . 2
S3 Cd2 S2 88.05(2) 2 2
N1 Cd2 S2 92.85(5) 2_566 .
N1 Cd2 S2 87.15(5) 1_544 .
S3 Cd2 S2 88.05(2) . .
S3 Cd2 S2 91.95(2) 2 .
S2 Cd2 S2 180.00(3) 2 .
N3 Cd3 N3 180.0 2_655 1_565
N3 Cd3 N12 88.29(7) 2_655 1_554
N3 Cd3 N12 91.71(7) 1_565 1_554
N3 Cd3 N12 91.71(7) 2_655 2_666
N3 Cd3 N12 88.29(7) 1_565 2_666
N12 Cd3 N12 180.00(5) 1_554 2_666
N3 Cd3 S2 84.01(6) 2_655 .
N3 Cd3 S2 95.99(6) 1_565 .
N12 Cd3 S2 92.61(4) 1_554 .
N12 Cd3 S2 87.39(4) 2_666 .
N3 Cd3 S2 95.99(6) 2_655 2_665
N3 Cd3 S2 84.01(6) 1_565 2_665
N12 Cd3 S2 87.39(4) 1_554 2_665
N12 Cd3 S2 92.61(4) 2_666 2_665
S2 Cd3 S2 180.0 . 2_665
C1 S1 Cd1 100.13(8) . .
N1 C1 S1 179.2(2) . .
C1 N1 Cd2 162.0(2) . 1_566
C2 S2 Cd3 99.40(8) . .
C2 S2 Cd2 99.01(8) . .
Cd3 S2 Cd2 132.46(2) . .
N2 C2 S2 178.5(2) . .
C2 N2 Cd1 163.3(2) . .
C3 S3 Cd2 103.61(8) . .
N3 C3 S3 177.6(2) . .
C3 N3 Cd3 150.51(18) . 1_545
C11 N11 C14 116.84(18) . .
C11 N11 Cd1 120.39(14) . .
C14 N11 Cd1 122.43(13) . .
N12 C11 N11 125.64(19) . .
C11 N12 C12 116.73(17) . .
C11 N12 Cd3 118.11(13) . 1_556
C12 N12 Cd3 125.09(13) . 1_556
N12 C12 C13 121.67(19) . .
C14 C13 C12 117.3(2) . .
N11 C14 C13 121.79(19) . .

loop_
_geom_bond_atom_site_label_1
_geom_bond_atom_site_label_2
_geom_bond_distance
_geom_bond_site_symmetry_2
Cd1 N2 2.291(2) .
Cd1 N2 2.291(2) 2_566
Cd1 N11 2.3542(17) .
Cd1 N11 2.3542(17) 2_566
Cd1 S1 2.7027(6) 2_566
Cd1 S1 2.7027(6) .
Cd2 N1 2.2499(19) 2_566
Cd2 N1 2.2499(19) 1_544
Cd2 S3 2.7127(6) .
Cd2 S3 2.7127(6) 2
Cd2 S2 2.7849(6) 2
Cd2 S2 2.7849(6) .
Cd3 N3 2.271(2) 2_655
Cd3 N3 2.271(2) 1_565
Cd3 N12 2.3671(16) 1_554
Cd3 N12 2.3671(16) 2_666
Cd3 S2 2.7507(6) .
Cd3 S2 2.7507(6) 2_665
S1 C1 1.644(2) .
C1 N1 1.151(3) .
N1 Cd2 2.2499(19) 1_566
S2 C2 1.651(2) .
C2 N2 1.149(3) .
S3 C3 1.640(2) .
C3 N3 1.155(3) .
N3 Cd3 2.271(2) 1_545
N11 C11 1.329(3) .
N11 C14 1.332(3) .
C11 N12 1.326(3) .
N12 C12 1.337(3) .
N12 Cd3 2.3671(16) 1_556
C12 C13 1.373(3) .
C13 C14 1.371(3) .
